data_2004923
loop_
_publ_author_name
'Howie, R. A.'
'Wardell, J. L.'

_publ_section_title
;
 4-Methoxyphenyl 2-Nitrophenyl Sulfide
;
_journal_issue 5
_journal_name_full 'Acta Crystallographica Section C'
_journal_page_first 1228
_journal_page_last 1230
_journal_paper_doi 10.1107/S0108270195015587
_journal_volume 52
_journal_year 1996
_chemical_formula_sum 'C13 H11 N O3 S'
_chemical_formula_weight 261.30
_space_group_IT_number 2
_symmetry_cell_setting triclinic
_symmetry_space_group_name_Hall '-P 1'
_symmetry_space_group_name_H-M 'P -1'
_atom_type_scat_source IntTabIV
_cell_angle_alpha 80.49(5)
_cell_angle_beta 113.72(4)
_cell_angle_gamma 98.97(5)
_cell_formula_units_Z 2
_cell_length_a 9.160(6)
_cell_length_b 7.819(5)
_cell_length_c 9.570(4)
_cell_measurement_reflns_used 14
_cell_measurement_temperature 298
_cell_measurement_theta_max 12
_cell_measurement_theta_min 10.5
_cell_volume 615.9(7)
_diffrn_measurement_device 'Nicolet P3'
_diffrn_measurement_method '\w scans'
_diffrn_radiation_type MoK\a
_diffrn_radiation_wavelength 0.71073
_diffrn_reflns_av_R_equivalents 0.005
_diffrn_reflns_limit_h_max 10
_diffrn_reflns_limit_h_min 0
_diffrn_reflns_limit_k_max 9
_diffrn_reflns_limit_k_min -9
_diffrn_reflns_limit_l_max 11
_diffrn_reflns_limit_l_min -11
_diffrn_reflns_number 2175
_diffrn_reflns_theta_max 25
_diffrn_standards_decay_% '2.2 and 2.1'
_diffrn_standards_interval_count 50
_diffrn_standards_number 2
_exptl_absorpt_coefficient_mu 0.25
_exptl_absorpt_correction_type none
_exptl_crystal_colour yellow
_exptl_crystal_density_diffrn 1.409
_exptl_crystal_description needle
_exptl_crystal_size_max 0.7
_exptl_crystal_size_mid 0.3
_exptl_crystal_size_min 0.14
_refine_diff_density_max 0.15
_refine_diff_density_min -0.15
_refine_ls_extinction_method none
_refine_ls_goodness_of_fit_obs 1.24
_refine_ls_hydrogen_treatment 'H atoms: see text'
_refine_ls_number_parameters 168
_refine_ls_number_reflns 1674
_refine_ls_R_factor_obs 0.032
_refine_ls_shift/esd_max 0.08
_refine_ls_structure_factor_coef F
_refine_ls_weighting_details 'w = 1/[\s^2^(F)+0.00046F^2^]'
_refine_ls_weighting_scheme calc
_refine_ls_wR_factor_obs 0.037
_reflns_number_observed 1674
_reflns_number_total 2045
_reflns_observed_criterion I>3\s(I)
_cod_data_source_file pt1031.cif
_cod_data_source_block pt1031a
_cod_depositor_comments
;
The following automatic conversions were performed:

'_refine_ls_weighting_scheme' value ' 1/[\s^2^(F)+0.00046F^2^]' was
changed to 'calc'. New tag '_refine_ls_weighting_details' was
created. The value of the new tag was set to 'w =
1/[\s^2^(F)+0.00046F^2^]'.

Automatic conversion script
Id: cif_fix_values 3143 2015-03-26 13:38:13Z robertas 
;
_cod_original_cell_volume 615.9(6)
_cod_database_code 2004923

loop_
_symmetry_equiv_pos_as_xyz
x,y,z
-x,-y,-z

loop_
_atom_site_label
_atom_site_fract_x
_atom_site_fract_y
_atom_site_fract_z
_atom_site_U_iso_or_equiv
S .6921(1) .3357(1) .0080(1) .050(1)
N .9350(2) .6647(2) .1069(2) .048(1)
O1 .9094(2) .5453(2) .1965(2) .060(1)
O2 1.0224(2) .7971(2) .1497(2) .074(1)
O3 .1912(2) -.1315(2) -.4048(2) .066(1)
C1 .7456(2) .5073(2) -.1134(2) .042(1)
C2 .8572(2) .6497(2) -.0575(2) .042(1)
C3 .9010(3) .7818(3) -.1533(3) .052(1)
C4 .8346(3) .7774(3) -.3088(3) .061(1)
C5 .7231(3) .6400(3) -.3682(3) .061(1)
C6 .6792(2) .5082(3) -.2737(2) .051(1)
C7 .5453(2) .2010(3) -.1254(2) .046(1)
C8 .3843(3) .2239(3) -.1768(3) .052(1)
C9 .2693(3) .1108(3) -.2702(3) .055(1)
C10 .3146(3) -.0275(3) -.3130(2) .050(1)
C11 .4743(3) -.0509(3) -.2631(3) .057(1)
C12 .5892(3) .0637(3) -.1687(3) .055(1)
C13 .2296(4) -.2775(3) -.4501(3) .084(1)
H3 .9799 .8785 -.1095 ?
H4 .8654 .8701 -.3771 ?
H5 .6745 .6364 -.4796 ?
H6 .5997 .4128 -.3194 ?
H8 .3519 .3211 -.1467 ?
H9 .1557 .1280 -.3064 ?
H11 .5068 -.1476 -.2938 ?
H12 .7029 .0467 -.1325 ?
H13A .1270 -.3411 -.5073 ?
H13B .2943 -.3555 -.3634 ?
H13C .2871 -.2351 -.5181 ?

loop_
_geom_angle_atom_site_label_1
_geom_angle_atom_site_label_2
_geom_angle_atom_site_label_3
_geom_angle
_geom_angle_publ_flag
C7 S C1 102.60(10) yes
C2 N O1 118.7(2) yes
C6 C1 S 121.50(10) yes
C3 C2 N 116.4(2) yes
C12 C7 S 120.3(2) yes
C9 C10 O3 115.1(2) yes
C7 S O1 177.69(8) yes
O2 N O1 122.5(2) yes
C2 N O2 118.8(2) yes
C2 C1 S 122.90(10) yes
C1 C2 N 121.1(2) yes
C8 C7 S 120.2(2) yes
C11 C10 O3 124.9(2) yes
C1 S O1 75.16(8) yes
C13 O3 C10 117.8(2) no
C3 C2 C1 122.6(2) no
C5 C4 C3 118.9(2) no
C5 C6 C1 121.6(2) no
C9 C8 C7 120.4(2) no
C11 C10 C9 120.0(2) no
C11 C12 C7 120.9(2) no
C6 C1 C2 115.6(2) no
C4 C3 C2 120.2(2) no
C6 C5 C4 121.2(2) no
C12 C7 C8 119.2(2) no
C10 C9 C8 120.1(2) no
C12 C11 C10 119.5(2) no

loop_
_geom_bond_atom_site_label_1
_geom_bond_atom_site_label_2
_geom_bond_distance
_geom_bond_publ_flag
C1 S 1.769(2) yes
O1 N 1.221(2) yes
C2 N 1.460(3) yes
C13 O3 1.424(3) yes
C7 S 1.780(2) yes
O2 N 1.224(2) yes
C10 O3 1.364(2) yes
O1 S 2.641(2) yes
C6 C1 1.403(3) no
C4 C3 1.366(3) no
C6 C5 1.378(3) no
C12 C7 1.379(3) no
C10 C9 1.390(3) no
C12 C11 1.391(3) no
C2 C1 1.405(3) no
C3 C2 1.387(3) no
C5 C4 1.383(3) no
C8 C7 1.385(3) no
C9 C8 1.380(3) no
C11 C10 1.377(3) no
